data_2226732
loop_
_publ_author_name
'Lee, See Mun'
'Mohd Ali, Hapipah'
'Lo, Kong Mun'

_publ_section_title
;
 (2-{[1,1-Bis(hydroxymethyl)-2-oxidoethyl]iminomethyl}-4-chlorophenolato-\k^3^<i>O</i>,<i>N</i>,<i>O</i>')dibutyltin(IV)
;
_journal_coeditor_code XU2772
_journal_issue 7
_journal_name_full 'Acta Crystallographica Section E'
_journal_page_first m793
_journal_paper_doi 10.1107/S1600536810021872
_journal_volume 66
_journal_year 2010
_chemical_formula_iupac '[Sn (C4 H9)2 (C11 H12 Br N O4)]'
_chemical_formula_moiety 'C19 H30 Br N O4 Sn'
_chemical_formula_sum 'C19 H30 Br N O4 Sn'
_chemical_formula_weight 535.04
_chemical_name_systematic
;
(2-{[1,1-Bis(hydroxymethyl)-2-oxidoethyl]iminomethyl}-4-chlorophenolato-
\k^3^<i>O</i>,<i>N</i>,<i>O</i>')dibutyltin(IV)
;
_space_group_IT_number 15
_symmetry_cell_setting monoclinic
_symmetry_space_group_name_Hall '-C 2yc'
_symmetry_space_group_name_H-M 'C 1 2/c 1'
_atom_sites_solution_hydrogens geom
_atom_sites_solution_primary direct
_atom_sites_solution_secondary difmap
_audit_creation_method SHELXL-97
_cell_angle_alpha 90
_cell_angle_beta 91.385(3)
_cell_angle_gamma 90
_cell_formula_units_Z 8
_cell_length_a 18.8326(9)
_cell_length_b 13.3811(7)
_cell_length_c 16.5768(8)
_cell_measurement_reflns_used 7855
_cell_measurement_temperature 100(2)
_cell_measurement_theta_max 30.39
_cell_measurement_theta_min 2.16
_cell_volume 4176.1(4)
_computing_cell_refinement 'SAINT (Bruker, 2009)'
_computing_data_collection 'APEX2 (Bruker, 2009)'
_computing_data_reduction 'SAINT (Bruker, 2009)'
_computing_molecular_graphics 'X-SEED (Barbour, 2001)'
_computing_publication_material 'pubCIF (Westrip, 2010)'
_computing_structure_refinement 'SHELXL97 (Sheldrick, 2008)'
_computing_structure_solution 'SHELXS97 (Sheldrick, 2008)'
_diffrn_ambient_temperature 100(2)
_diffrn_measured_fraction_theta_full 1.000
_diffrn_measured_fraction_theta_max 1.000
_diffrn_measurement_device_type 'Bruker APEXII CCD area-detector'
_diffrn_measurement_method '\w scans'
_diffrn_radiation_monochromator graphite
_diffrn_radiation_source 'fine-focus sealed tube'
_diffrn_radiation_type MoK\a
_diffrn_radiation_wavelength 0.71073
_diffrn_reflns_av_R_equivalents 0.0324
_diffrn_reflns_av_sigmaI/netI 0.0280
_diffrn_reflns_limit_h_max 24
_diffrn_reflns_limit_h_min -24
_diffrn_reflns_limit_k_max 17
_diffrn_reflns_limit_k_min -17
_diffrn_reflns_limit_l_max 21
_diffrn_reflns_limit_l_min -21
_diffrn_reflns_number 19535
_diffrn_reflns_theta_full 27.50
_diffrn_reflns_theta_max 27.50
_diffrn_reflns_theta_min 1.87
_diffrn_standards_number 0
_exptl_absorpt_coefficient_mu 3.160
_exptl_absorpt_correction_T_max 0.7861
_exptl_absorpt_correction_T_min 0.3646
_exptl_absorpt_correction_type multi-scan
_exptl_absorpt_process_details '(SADABS; Bruker, 2009)'
_exptl_crystal_colour yellow
_exptl_crystal_density_diffrn 1.702
_exptl_crystal_density_method 'not measured'
_exptl_crystal_description needle
_exptl_crystal_F_000 2144
_exptl_crystal_size_max 0.40
_exptl_crystal_size_mid 0.10
_exptl_crystal_size_min 0.08
_refine_diff_density_max 0.647
_refine_diff_density_min -0.375
_refine_ls_extinction_method none
_refine_ls_goodness_of_fit_ref 1.023
_refine_ls_hydrogen_treatment constr
_refine_ls_matrix_type full
_refine_ls_number_parameters 239
_refine_ls_number_reflns 4785
_refine_ls_number_restraints 2
_refine_ls_restrained_S_all 1.023
_refine_ls_R_factor_all 0.0274
_refine_ls_R_factor_gt 0.0218
_refine_ls_shift/su_max 0.001
_refine_ls_shift/su_mean 0.000
_refine_ls_structure_factor_coef Fsqd
_refine_ls_weighting_details 'calc w=1/[\s^2^(Fo^2^)+(0.0231P)^2^+4.7840P] where P=(Fo^2^+2Fc^2^)/3'
_refine_ls_weighting_scheme calc
_refine_ls_wR_factor_gt 0.0494
_refine_ls_wR_factor_ref 0.0516
_reflns_number_gt 4229
_reflns_number_total 4785
_reflns_threshold_expression I>2\s(I)
_cod_data_source_file xu2772.cif
_cod_data_source_block I
_cod_original_sg_symbol_H-M 'C 2/c'
_cod_database_code 2226732
_cod_database_fobs_code 2226732

loop_
_symmetry_equiv_pos_as_xyz
'x, y, z'
'-x, y, -z+1/2'
'x+1/2, y+1/2, z'
'-x+1/2, y+1/2, -z+1/2'
'-x, -y, -z'
'x, -y, z-1/2'
'-x+1/2, -y+1/2, -z'
'x+1/2, -y+1/2, z-1/2'

loop_
_atom_site_type_symbol
_atom_site_label
_atom_site_fract_x
_atom_site_fract_y
_atom_site_fract_z
_atom_site_U_iso_or_equiv
_atom_site_adp_type
_atom_site_calc_flag
_atom_site_refinement_flags
_atom_site_occupancy
_atom_site_disorder_assembly
_atom_site_disorder_group
Sn Sn1 0.325854(7) 0.128538(10) 0.254101(8) 0.01133(5) Uani d . 1 . .
Br Br1 0.047899(12) 0.180095(17) -0.072373(14) 0.02090(6) Uani d . 1 . .
N N1 0.33348(9) 0.06301(13) 0.13219(10) 0.0117(3) Uani d . 1 . .
O O1 0.27217(8) 0.24249(11) 0.18796(9) 0.0154(3) Uani d . 1 . .
O O2 0.39697(8) 0.00855(11) 0.27086(8) 0.0141(3) Uani d . 1 . .
O O3 0.51910(7) -0.01628(11) 0.10327(9) 0.0139(3) Uani d D 1 . .
H H3 0.5442 -0.0111 0.1456 0.021 Uiso calc RD 1 . .
O O4 0.37130(8) -0.06319(12) -0.01932(8) 0.0151(3) Uani d D 1 . .
H H4 0.4107 -0.0416 -0.0344 0.023 Uiso calc RD 1 . .
C C1 0.22983(11) 0.14839(15) 0.07343(12) 0.0119(4) Uani d . 1 . .
C C2 0.22471(11) 0.22806(16) 0.12949(12) 0.0132(4) Uani d . 1 . .
C C3 0.16695(12) 0.29422(16) 0.12036(12) 0.0153(4) Uani d . 1 . .
H H3A 0.1638 0.3502 0.1554 0.018 Uiso calc R 1 . .
C C4 0.11478(11) 0.27967(17) 0.06175(13) 0.0155(4) Uani d . 1 . .
H H4A 0.0751 0.3234 0.0581 0.019 Uiso calc R 1 . .
C C5 0.12066(11) 0.19991(16) 0.00753(12) 0.0148(4) Uani d . 1 . .
C C6 0.17791(11) 0.13705(16) 0.01159(13) 0.0144(4) Uani d . 1 . .
H H6 0.1826 0.0856 -0.0274 0.017 Uiso calc R 1 . .
C C7 0.28804(11) 0.07801(16) 0.07408(12) 0.0125(4) Uani d . 1 . .
H H7 0.2933 0.0388 0.0268 0.015 Uiso calc R 1 . .
C C8 0.39114(11) -0.01213(15) 0.12512(12) 0.0116(4) Uani d . 1 . .
C C9 0.39651(11) -0.06281(16) 0.20865(12) 0.0130(4) Uani d . 1 . .
H H9A 0.3557 -0.1085 0.2150 0.016 Uiso calc R 1 . .
H H9B 0.4406 -0.1030 0.2124 0.016 Uiso calc R 1 . .
C C10 0.45890(10) 0.04737(15) 0.10849(12) 0.0117(4) Uani d . 1 . .
H H10A 0.4525 0.0847 0.0573 0.014 Uiso calc R 1 . .
H H10B 0.4672 0.0966 0.1523 0.014 Uiso calc R 1 . .
C C11 0.37745(11) -0.09448(16) 0.06228(12) 0.0131(4) Uani d . 1 . .
H H11A 0.4167 -0.1436 0.0668 0.016 Uiso calc R 1 . .
H H11B 0.3331 -0.1296 0.0762 0.016 Uiso calc R 1 . .
C C12 0.23527(12) 0.06420(17) 0.30964(14) 0.0191(5) Uani d . 1 . .
H H12A 0.2208 0.0044 0.2781 0.023 Uiso calc R 1 . .
H H12B 0.2500 0.0410 0.3642 0.023 Uiso calc R 1 . .
C C13 0.17028(12) 0.13118(19) 0.31788(16) 0.0259(5) Uani d . 1 . .
H H13A 0.1816 0.1846 0.3574 0.031 Uiso calc R 1 . .
H H13B 0.1597 0.1635 0.2652 0.031 Uiso calc R 1 . .
C C14 0.10488(13) 0.07612(19) 0.34454(17) 0.0272(5) Uani d . 1 . .
H H14A 0.1168 0.0397 0.3951 0.033 Uiso calc R 1 . .
H H14B 0.0918 0.0258 0.3030 0.033 Uiso calc R 1 . .
C C15 0.04070(14) 0.1421(2) 0.35880(18) 0.0350(7) Uani d . 1 . .
H H15A 0.0495 0.1833 0.4069 0.052 Uiso calc R 1 . .
H H15B -0.0012 0.1001 0.3669 0.052 Uiso calc R 1 . .
H H15C 0.0323 0.1854 0.3119 0.052 Uiso calc R 1 . .
C C16 0.40219(11) 0.23185(17) 0.30125(13) 0.0164(4) Uani d . 1 . .
H H16A 0.4161 0.2102 0.3565 0.020 Uiso calc R 1 . .
H H16B 0.4451 0.2276 0.2680 0.020 Uiso calc R 1 . .
C C17 0.37945(12) 0.34137(17) 0.30495(14) 0.0180(5) Uani d . 1 . .
H H17A 0.4205 0.3818 0.3243 0.022 Uiso calc R 1 . .
H H17B 0.3667 0.3641 0.2496 0.022 Uiso calc R 1 . .
C C18 0.31701(12) 0.36167(17) 0.35918(14) 0.0200(5) Uani d . 1 . .
H H18A 0.3050 0.4336 0.3560 0.024 Uiso calc R 1 . .
H H18B 0.2753 0.3237 0.3385 0.024 Uiso calc R 1 . .
C C19 0.33061(15) 0.3340(2) 0.44694(15) 0.0344(7) Uani d . 1 . .
H H19A 0.3368 0.2615 0.4515 0.052 Uiso calc R 1 . .
H H19B 0.2901 0.3549 0.4789 0.052 Uiso calc R 1 . .
H H19C 0.3737 0.3677 0.4671 0.052 Uiso calc R 1 . .

loop_
_atom_site_aniso_label
_atom_site_aniso_U_11
_atom_site_aniso_U_22
_atom_site_aniso_U_33
_atom_site_aniso_U_12
_atom_site_aniso_U_13
_atom_site_aniso_U_23
Sn1 0.00935(7) 0.01444(8) 0.01012(7) 0.00111(5) -0.00151(5) -0.00132(5)
Br1 0.01670(11) 0.02112(12) 0.02432(12) 0.00431(9) -0.01116(9) -0.00292(9)
N1 0.0092(8) 0.0119(8) 0.0140(8) 0.0008(7) 0.0000(6) 0.0013(7)
O1 0.0171(8) 0.0148(7) 0.0139(7) 0.0022(6) -0.0048(6) -0.0024(6)
O2 0.0146(7) 0.0160(7) 0.0116(7) 0.0034(6) -0.0035(6) -0.0013(6)
O3 0.0092(7) 0.0196(8) 0.0127(7) 0.0046(6) -0.0028(6) -0.0026(6)
O4 0.0133(7) 0.0214(8) 0.0107(7) -0.0014(6) 0.0005(6) -0.0005(6)
C1 0.0097(9) 0.0143(10) 0.0117(10) 0.0006(8) -0.0013(8) 0.0013(8)
C2 0.0128(10) 0.0164(10) 0.0105(9) -0.0011(8) 0.0001(8) 0.0010(8)
C3 0.0185(11) 0.0149(10) 0.0126(10) 0.0024(9) 0.0015(8) -0.0015(8)
C4 0.0131(10) 0.0190(11) 0.0144(10) 0.0034(9) 0.0003(8) 0.0031(8)
C5 0.0117(10) 0.0188(11) 0.0138(10) -0.0011(9) -0.0042(8) 0.0028(8)
C6 0.0140(10) 0.0154(10) 0.0136(10) 0.0012(8) -0.0023(8) -0.0004(8)
C7 0.0119(10) 0.0128(10) 0.0129(10) -0.0002(8) 0.0018(8) 0.0001(8)
C8 0.0096(9) 0.0127(10) 0.0124(10) 0.0032(8) -0.0003(7) 0.0003(8)
C9 0.0120(10) 0.0141(10) 0.0128(10) 0.0027(8) -0.0009(8) 0.0001(8)
C10 0.0095(9) 0.0140(10) 0.0114(10) 0.0009(8) -0.0010(7) -0.0002(8)
C11 0.0110(9) 0.0144(10) 0.0138(10) -0.0006(8) -0.0008(8) -0.0009(8)
C12 0.0155(11) 0.0192(11) 0.0227(12) -0.0013(9) 0.0043(9) -0.0017(9)
C13 0.0166(12) 0.0316(14) 0.0298(13) 0.0049(10) 0.0043(10) 0.0099(11)
C14 0.0196(12) 0.0264(13) 0.0359(14) -0.0035(11) 0.0077(10) -0.0110(11)
C15 0.0179(13) 0.0498(18) 0.0376(16) 0.0035(12) 0.0062(11) 0.0078(13)
C16 0.0115(10) 0.0193(11) 0.0183(11) 0.0024(9) -0.0016(8) -0.0034(9)
C17 0.0177(11) 0.0174(11) 0.0188(11) -0.0003(9) -0.0035(9) -0.0014(9)
C18 0.0201(11) 0.0197(11) 0.0199(11) 0.0051(9) -0.0042(9) -0.0049(9)
C19 0.0313(14) 0.0536(18) 0.0184(12) 0.0169(14) 0.0004(11) 0.0000(12)

loop_
_atom_type_symbol
_atom_type_description
_atom_type_scat_dispersion_real
_atom_type_scat_dispersion_imag
_atom_type_scat_source
C C 0.0033 0.0016 'International Tables Vol C Tables 4.2.6.8 and 6.1.1.4'
H H 0.0000 0.0000 'International Tables Vol C Tables 4.2.6.8 and 6.1.1.4'
N N 0.0061 0.0033 'International Tables Vol C Tables 4.2.6.8 and 6.1.1.4'
O O 0.0106 0.0060 'International Tables Vol C Tables 4.2.6.8 and 6.1.1.4'
Br Br -0.2901 2.4595 'International Tables Vol C Tables 4.2.6.8 and 6.1.1.4'
Sn Sn -0.6537 1.4246 'International Tables Vol C Tables 4.2.6.8 and 6.1.1.4'

loop_
_geom_angle_atom_site_label_1
_geom_angle_atom_site_label_2
_geom_angle_atom_site_label_3
_geom_angle_site_symmetry_1
_geom_angle_site_symmetry_3
_geom_angle
_geom_angle_publ_flag
O2 Sn1 O1 . . 155.60(6) ?
O2 Sn1 C16 . . 91.43(7) ?
O1 Sn1 C16 . . 91.84(7) ?
O2 Sn1 C12 . . 98.49(7) ?
O1 Sn1 C12 . . 97.86(8) ?
C16 Sn1 C12 . . 129.92(9) ?
O2 Sn1 N1 . . 76.29(6) ?
O1 Sn1 N1 . . 81.56(6) ?
C16 Sn1 N1 . . 122.33(7) ?
C12 Sn1 N1 . . 107.69(8) ?
C7 N1 C8 . . 121.31(18) ?
C7 N1 Sn1 . . 124.39(14) ?
C8 N1 Sn1 . . 113.83(12) ?
C2 O1 Sn1 . . 125.58(13) ?
C9 O2 Sn1 . . 115.39(12) ?
C10 O3 H3 . . 109.5 ?
C11 O4 H4 . . 109.5 ?
C6 C1 C2 . . 120.06(19) ?
C6 C1 C7 . . 116.66(19) ?
C2 C1 C7 . . 123.25(19) ?
O1 C2 C3 . . 119.74(19) ?
O1 C2 C1 . . 122.45(19) ?
C3 C2 C1 . . 117.81(19) ?
C4 C3 C2 . . 121.5(2) ?
C4 C3 H3A . . 119.2 ?
C2 C3 H3A . . 119.2 ?
C3 C4 C5 . . 119.6(2) ?
C3 C4 H4A . . 120.2 ?
C5 C4 H4A . . 120.2 ?
C6 C5 C4 . . 120.8(2) ?
C6 C5 Br1 . . 120.16(16) ?
C4 C5 Br1 . . 119.09(16) ?
C5 C6 C1 . . 120.2(2) ?
C5 C6 H6 . . 119.9 ?
C1 C6 H6 . . 119.9 ?
N1 C7 C1 . . 126.66(19) ?
N1 C7 H7 . . 116.7 ?
C1 C7 H7 . . 116.7 ?
N1 C8 C11 . . 115.35(16) ?
N1 C8 C10 . . 105.98(16) ?
C11 C8 C10 . . 112.19(16) ?
N1 C8 C9 . . 104.99(15) ?
C11 C8 C9 . . 107.46(17) ?
C10 C8 C9 . . 110.64(16) ?
O2 C9 C8 . . 111.04(17) ?
O2 C9 H9A . . 109.4 ?
C8 C9 H9A . . 109.4 ?
O2 C9 H9B . . 109.4 ?
C8 C9 H9B . . 109.4 ?
H9A C9 H9B . . 108.0 ?
O3 C10 C8 . . 111.57(16) ?
O3 C10 H10A . . 109.3 ?
C8 C10 H10A . . 109.3 ?
O3 C10 H10B . . 109.3 ?
C8 C10 H10B . . 109.3 ?
H10A C10 H10B . . 108.0 ?
O4 C11 C8 . . 116.38(17) ?
O4 C11 H11A . . 108.2 ?
C8 C11 H11A . . 108.2 ?
O4 C11 H11B . . 108.2 ?
C8 C11 H11B . . 108.2 ?
H11A C11 H11B . . 107.3 ?
C13 C12 Sn1 . . 116.87(16) ?
C13 C12 H12A . . 108.1 ?
Sn1 C12 H12A . . 108.1 ?
C13 C12 H12B . . 108.1 ?
Sn1 C12 H12B . . 108.1 ?
H12A C12 H12B . . 107.3 ?
C14 C13 C12 . . 113.7(2) ?
C14 C13 H13A . . 108.8 ?
C12 C13 H13A . . 108.8 ?
C14 C13 H13B . . 108.8 ?
C12 C13 H13B . . 108.8 ?
H13A C13 H13B . . 107.7 ?
C13 C14 C15 . . 114.8(2) ?
C13 C14 H14A . . 108.6 ?
C15 C14 H14A . . 108.6 ?
C13 C14 H14B . . 108.6 ?
C15 C14 H14B . . 108.6 ?
H14A C14 H14B . . 107.5 ?
C14 C15 H15A . . 109.5 ?
C14 C15 H15B . . 109.5 ?
H15A C15 H15B . . 109.5 ?
C14 C15 H15C . . 109.5 ?
H15A C15 H15C . . 109.5 ?
H15B C15 H15C . . 109.5 ?
C17 C16 Sn1 . . 116.73(14) ?
C17 C16 H16A . . 108.1 ?
Sn1 C16 H16A . . 108.1 ?
C17 C16 H16B . . 108.1 ?
Sn1 C16 H16B . . 108.1 ?
H16A C16 H16B . . 107.3 ?
C18 C17 C16 . . 114.59(19) ?
C18 C17 H17A . . 108.6 ?
C16 C17 H17A . . 108.6 ?
C18 C17 H17B . . 108.6 ?
C16 C17 H17B . . 108.6 ?
H17A C17 H17B . . 107.6 ?
C19 C18 C17 . . 114.1(2) ?
C19 C18 H18A . . 108.7 ?
C17 C18 H18A . . 108.7 ?
C19 C18 H18B . . 108.7 ?
C17 C18 H18B . . 108.7 ?
H18A C18 H18B . . 107.6 ?
C18 C19 H19A . . 109.5 ?
C18 C19 H19B . . 109.5 ?
H19A C19 H19B . . 109.5 ?
C18 C19 H19C . . 109.5 ?
H19A C19 H19C . . 109.5 ?
H19B C19 H19C . . 109.5 ?

loop_
_geom_bond_atom_site_label_1
_geom_bond_atom_site_label_2
_geom_bond_site_symmetry_2
_geom_bond_distance
_geom_bond_publ_flag
Sn1 N1 . 2.2108(17) y
Sn1 O1 . 2.1203(15) y
Sn1 O2 . 2.1049(14) y
Sn1 C12 . 2.139(2) y
Sn1 C16 . 2.129(2) y
Br1 C5 . 1.901(2) ?
N1 C7 . 1.289(3) ?
N1 C8 . 1.487(3) ?
O1 C2 . 1.317(2) ?
O2 C9 . 1.405(2) ?
O3 C10 . 1.422(2) ?
O3 H3 . 0.8400 ?
O4 C11 . 1.418(2) ?
O4 H4 . 0.8400 ?
C1 C6 . 1.408(3) ?
C1 C2 . 1.419(3) ?
C1 C7 . 1.445(3) ?
C2 C3 . 1.408(3) ?
C3 C4 . 1.379(3) ?
C3 H3A . 0.9500 ?
C4 C5 . 1.401(3) ?
C4 H4A . 0.9500 ?
C5 C6 . 1.368(3) ?
C6 H6 . 0.9500 ?
C7 H7 . 0.9500 ?
C8 C11 . 1.534(3) ?
C8 C10 . 1.535(3) ?
C8 C9 . 1.543(3) ?
C9 H9A . 0.9900 ?
C9 H9B . 0.9900 ?
C10 H10A . 0.9900 ?
C10 H10B . 0.9900 ?
C11 H11A . 0.9900 ?
C11 H11B . 0.9900 ?
C12 C13 . 1.526(3) ?
C12 H12A . 0.9900 ?
C12 H12B . 0.9900 ?
C13 C14 . 1.510(3) ?
C13 H13A . 0.9900 ?
C13 H13B . 0.9900 ?
C14 C15 . 1.520(3) ?
C14 H14A . 0.9900 ?
C14 H14B . 0.9900 ?
C15 H15A . 0.9800 ?
C15 H15B . 0.9800 ?
C15 H15C . 0.9800 ?
C16 C17 . 1.528(3) ?
C16 H16A . 0.9900 ?
C16 H16B . 0.9900 ?
C17 C18 . 1.522(3) ?
C17 H17A . 0.9900 ?
C17 H17B . 0.9900 ?
C18 C19 . 1.517(3) ?
C18 H18A . 0.9900 ?
C18 H18B . 0.9900 ?
C19 H19A . 0.9800 ?
C19 H19B . 0.9800 ?
C19 H19C . 0.9800 ?

loop_
_geom_hbond_atom_site_label_D
_geom_hbond_atom_site_label_H
_geom_hbond_atom_site_label_A
_geom_hbond_site_symmetry_A
_geom_hbond_distance_DH
_geom_hbond_distance_HA
_geom_hbond_distance_DA
_geom_hbond_angle_DHA
O3 H3 O2 2_655 0.84 1.77 2.608(2) 173.9
O4 H4 O3 5_655 0.84 1.93 2.733(2) 159.6

loop_
_geom_torsion_atom_site_label_1
_geom_torsion_atom_site_label_2
_geom_torsion_atom_site_label_3
_geom_torsion_atom_site_label_4
_geom_torsion_site_symmetry_1
_geom_torsion_site_symmetry_2
_geom_torsion_site_symmetry_3
_geom_torsion_site_symmetry_4
_geom_torsion
_geom_torsion_publ_flag
O2 Sn1 N1 C7 . . . . 161.51(18) ?
O1 Sn1 N1 C7 . . . . -28.79(17) ?
C16 Sn1 N1 C7 . . . . -115.61(17) ?
C12 Sn1 N1 C7 . . . . 66.82(18) ?
O2 Sn1 N1 C8 . . . . -10.66(12) ?
O1 Sn1 N1 C8 . . . . 159.04(14) ?
C16 Sn1 N1 C8 . . . . 72.22(15) ?
C12 Sn1 N1 C8 . . . . -105.35(14) ?
O2 Sn1 O1 C2 . . . . 67.9(2) ?
C16 Sn1 O1 C2 . . . . 165.50(16) ?
C12 Sn1 O1 C2 . . . . -63.76(17) ?
N1 Sn1 O1 C2 . . . . 43.07(16) ?
O1 Sn1 O2 C9 . . . . -42.4(2) ?
C16 Sn1 O2 C9 . . . . -140.00(14) ?
C12 Sn1 O2 C9 . . . . 89.25(14) ?
N1 Sn1 O2 C9 . . . . -17.01(13) ?
Sn1 O1 C2 C3 . . . . 144.75(16) ?
Sn1 O1 C2 C1 . . . . -36.3(3) ?
C6 C1 C2 O1 . . . . -179.37(19) ?
C7 C1 C2 O1 . . . . -1.7(3) ?
C6 C1 C2 C3 . . . . -0.4(3) ?
C7 C1 C2 C3 . . . . 177.28(19) ?
O1 C2 C3 C4 . . . . -177.65(19) ?
C1 C2 C3 C4 . . . . 3.4(3) ?
C2 C3 C4 C5 . . . . -2.9(3) ?
C3 C4 C5 C6 . . . . -0.7(3) ?
C3 C4 C5 Br1 . . . . 179.46(16) ?
C4 C5 C6 C1 . . . . 3.6(3) ?
Br1 C5 C6 C1 . . . . -176.54(16) ?
C2 C1 C6 C5 . . . . -3.0(3) ?
C7 C1 C6 C5 . . . . 179.12(19) ?
C8 N1 C7 C1 . . . . 179.97(19) ?
Sn1 N1 C7 C1 . . . . 8.4(3) ?
C6 C1 C7 N1 . . . . -166.4(2) ?
C2 C1 C7 N1 . . . . 15.8(3) ?
C7 N1 C8 C11 . . . . -22.0(3) ?
Sn1 N1 C8 C11 . . . . 150.45(14) ?
C7 N1 C8 C10 . . . . 102.8(2) ?
Sn1 N1 C8 C10 . . . . -84.77(15) ?
C7 N1 C8 C9 . . . . -140.06(19) ?
Sn1 N1 C8 C9 . . . . 32.38(18) ?
Sn1 O2 C9 C8 . . . . 41.10(19) ?
N1 C8 C9 O2 . . . . -46.7(2) ?
C11 C8 C9 O2 . . . . -169.96(16) ?
C10 C8 C9 O2 . . . . 67.3(2) ?
N1 C8 C10 O3 . . . . 177.90(15) ?
C11 C8 C10 O3 . . . . -55.4(2) ?
C9 C8 C10 O3 . . . . 64.6(2) ?
N1 C8 C11 O4 . . . . 63.8(2) ?
C10 C8 C11 O4 . . . . -57.7(2) ?
C9 C8 C11 O4 . . . . -179.53(16) ?
O2 Sn1 C12 C13 . . . . 174.84(17) ?
O1 Sn1 C12 C13 . . . . -23.33(19) ?
C16 Sn1 C12 C13 . . . . 75.8(2) ?
N1 Sn1 C12 C13 . . . . -106.93(18) ?
Sn1 C12 C13 C14 . . . . 170.31(17) ?
C12 C13 C14 C15 . . . . 176.0(2) ?
O2 Sn1 C16 C17 . . . . -179.92(16) ?
O1 Sn1 C16 C17 . . . . 24.26(16) ?
C12 Sn1 C16 C17 . . . . -77.59(19) ?
N1 Sn1 C16 C17 . . . . 105.44(16) ?
Sn1 C16 C17 C18 . . . . 62.2(2) ?
C16 C17 C18 C19 . . . . 60.7(3) ?
